data_7061169
loop_
_publ_author_name
'Cloutier, Jean-Philippe'
'Zamani, Fahimeh'
'Zargarian, Davit'

_publ_section_title
;
 Aerobic oxidation-functionalization of the aryl moiety in van Koten's
 pincer complex (NCN)Ni(ii)Br: relevance to carbon--heteroatom coupling
 reactions promoted by high-valent nickel species
;
_journal_issue 4
_journal_name_full 'New Journal of Chemistry'
_journal_page_first 1800
_journal_page_last 1807
_journal_paper_doi 10.1039/D1NJ05162H
_journal_volume 46
_journal_year 2022
_chemical_formula_moiety 'C15 H28 N2 Ni O Si'
_chemical_formula_sum 'C15 H28 N2 Ni O Si'
_chemical_formula_weight 339.19
_chemical_properties_physical Air-sensitive,Moisture-sensitive
_space_group_crystal_system monoclinic
_space_group_IT_number 9
_space_group_name_Hall 'C -2yc'
_space_group_name_H-M_alt 'C 1 c 1'
_atom_sites_solution_hydrogens geom
_atom_sites_solution_primary direct
_audit_creation_date 2015-07-07
_audit_creation_method
;
Olex2 1.2
(compiled 2015.01.26 svn.r3150 for OlexSys, GUI svn.r4998)
;
_audit_update_record
;
2021-10-25 deposited with the CCDC.	2021-12-23 downloaded from the CCDC.
;
_cell_angle_alpha 90
_cell_angle_beta 121.2275(19)
_cell_angle_gamma 90
_cell_formula_units_Z 4
_cell_length_a 12.3810(7)
_cell_length_b 13.9962(8)
_cell_length_c 11.9361(7)
_cell_measurement_reflns_used 9986
_cell_measurement_temperature 100
_cell_measurement_theta_max 66.609
_cell_measurement_theta_min 5.502
_cell_volume 1768.70(18)
_computing_cell_refinement
'SAINT (2013) V8.34A; Integration Software for Single Crystal Data. Bruker AXS Inc., Madison, WI 53719-1173.'
_computing_data_collection
;
APEX 2 (2013) Bruker AXS Inc., Madison, WI 53719-1173.
;
_computing_data_reduction
'SAINT (2013) V8.34A; Integration Software for Single Crystal Data. Bruker AXS Inc., Madison, WI 53719-1173.'
_computing_molecular_graphics 'Olex2 (Dolomanov et al., 2009)'
_computing_publication_material 'Olex2 (Dolomanov et al., 2009)'
_computing_structure_refinement 'XL (Sheldrick, 2008)'
_computing_structure_solution 'XS (Sheldrick, 2008)'
_diffrn_ambient_temperature 100
_diffrn_detector 'CMOS Area detector'
_diffrn_detector_area_resol_mean 10.24
_diffrn_detector_type 'Bruker Photon 100 CMOS Detector'
_diffrn_measured_fraction_theta_full 0.998
_diffrn_measured_fraction_theta_max 0.994
_diffrn_measurement_device 'k-geometry diffractometer'
_diffrn_measurement_device_type 'Bruker Venture Metaljet'
_diffrn_measurement_method '\w and \f scans'
_diffrn_radiation_collimation 'Focusing mirrors'
_diffrn_radiation_monochromator 'Helios MX Mirror Optics'
_diffrn_radiation_probe x-ray
_diffrn_radiation_type GaK\a
_diffrn_radiation_wavelength 1.34139
_diffrn_reflns_av_R_equivalents 0.0549
_diffrn_reflns_av_unetI/netI 0.0395
_diffrn_reflns_Laue_measured_fraction_full 0.998
_diffrn_reflns_Laue_measured_fraction_max 0.994
_diffrn_reflns_limit_h_max 16
_diffrn_reflns_limit_h_min -15
_diffrn_reflns_limit_k_max 19
_diffrn_reflns_limit_k_min -19
_diffrn_reflns_limit_l_max 16
_diffrn_reflns_limit_l_min -16
_diffrn_reflns_number 23724
_diffrn_reflns_point_group_measured_fraction_full 0.989
_diffrn_reflns_point_group_measured_fraction_max 0.981
_diffrn_reflns_theta_full 53.594
_diffrn_reflns_theta_max 67.132
_diffrn_reflns_theta_min 3.768
_diffrn_source 'Metal Jet'
_diffrn_source_target Ga
_diffrn_source_type 'Gallium Liquid Metal Jet Source'
_exptl_absorpt_coefficient_mu 6.525
_exptl_absorpt_correction_T_max 0.7529
_exptl_absorpt_correction_T_min 0.3912
_exptl_absorpt_correction_type multi-scan
_exptl_absorpt_process_details
;
SADABS-2014/5 (Bruker,2014/5) was used for absorption correction.
wR2(int) was 0.1576 before and 0.1030 after correction.
The Ratio of minimum to maximum transmission is 0.5196.
The \l/2 correction factor is 0.00150.
;
_exptl_crystal_colour Yellow
_exptl_crystal_colour_primary yellow
_exptl_crystal_density_diffrn 1.274
_exptl_crystal_description chunk
_exptl_crystal_F_000 728
_exptl_crystal_size_max 0.24
_exptl_crystal_size_mid 0.2
_exptl_crystal_size_min 0.12
_refine_diff_density_max 1.239
_refine_diff_density_min -0.451
_refine_diff_density_rms 0.093
_refine_ls_abs_structure_details
;
 Flack x determined using 1607 quotients [(I+)-(I-)]/[(I+)+(I-)]
 (Parsons, Flack and Wagner, Acta Cryst. B69 (2013) 249-259).
;
_refine_ls_abs_structure_Flack 0.476(7)
_refine_ls_extinction_method none
_refine_ls_goodness_of_fit_ref 1.028
_refine_ls_hydrogen_treatment constr
_refine_ls_matrix_type full
_refine_ls_number_parameters 191
_refine_ls_number_reflns 4033
_refine_ls_number_restraints 2
_refine_ls_restrained_S_all 1.027
_refine_ls_R_factor_all 0.0612
_refine_ls_R_factor_gt 0.0605
_refine_ls_shift/su_max 0.000
_refine_ls_shift/su_mean 0.000
_refine_ls_structure_factor_coef Fsqd
_refine_ls_weighting_details 'w=1/[\s^2^(Fo^2^)+(0.1041P)^2^+5.7470P] where P=(Fo^2^+2Fc^2^)/3'
_refine_ls_weighting_scheme calc
_refine_ls_wR_factor_gt 0.1633
_refine_ls_wR_factor_ref 0.1644
_reflns_Friedel_coverage 0.970
_reflns_Friedel_fraction_full 0.980
_reflns_Friedel_fraction_max 0.968
_reflns_number_gt 3989
_reflns_number_total 4033
_reflns_threshold_expression 'I > 2\s(I)'
_cod_data_source_file d1nj05162h2.cif
_cod_data_source_block jeanp91
_cod_depositor_comments
;
The following automatic conversions were performed:

data item '_diffrn_radiation_probe' value 'X-ray' was changed to
'x-ray' in accordance with the
/home/data/users/saulius/crontab/automatic-downloads/rss-feeds/RSC/lib/dictionaries/cif_core.dic
dictionary named 'cif_core.dic' version 2.4.2 last updated on
2011-04-26.

data item '_exptl_crystal_colour_primary' value 'Yellow' was changed
to 'yellow' in accordance with the
/home/data/users/saulius/crontab/automatic-downloads/rss-feeds/RSC/lib/dictionaries/cif_core.dic
dictionary named 'cif_core.dic' version 2.4.2 last updated on
2011-04-26.

Automatic conversion script
Id: cif_fix_values 7556 2019-12-06 15:28:31Z antanas 

 Adding full bibliography for 7061169.cif.
;
_cod_original_cell_volume 1768.69(18)
_cod_database_code 7061169
_shelx_space_group_comment
;
The symmetry employed for this shelxl refinement is uniquely defined
by the following loop, which should always be used as a source of
symmetry information in preference to the above space-group names.
They are only intended as comments.
;
_olex2_refinement_description
;
1. Twinned data refinement
 Scales: 1(10) 0.44(9) 0(10) 0.05(9)
2. Fixed Uiso
 At 1.2 times of:
  All C(H) groups, All C(H,H) groups
 At 1.5 times of:
  All C(H,H,H) groups
3.a Secondary CH2 refined with riding coordinates:
 C7(H7A,H7B), C8(H8A,H8B)
3.b Aromatic/amide H refined with riding coordinates:
 C3(H3), C4(H4), C5(H5)
3.c Idealised Me refined as rotating group:
 C9(H9A,H9B,H9C), C10(H10A,H10B,H10C), C11(H11A,H11B,H11C), C12(H12A,H12B,
 H12C), C13(H13A,H13B,H13C), C14(H14A,H14B,H14C), C15(H15A,H15B,H15C)
;
_shelx_shelxl_version_number 2014/7
_olex2_submission_special_instructions 'No special instructions were received'

loop_
_space_group_symop_operation_xyz
'x, y, z'
'x, -y, z+1/2'
'x+1/2, y+1/2, z'
'x+1/2, -y+1/2, z+1/2'

loop_
_atom_site_label
_atom_site_type_symbol
_atom_site_fract_x
_atom_site_fract_y
_atom_site_fract_z
_atom_site_U_iso_or_equiv
_atom_site_adp_type
_atom_site_occupancy
_atom_site_site_symmetry_order
_atom_site_calc_flag
_atom_site_refinement_flags_posn
_atom_site_refinement_flags_adp
_atom_site_refinement_flags_occupancy
_atom_site_disorder_assembly
_atom_site_disorder_group
C1 C 0.2839(10) 0.1130(7) 0.4364(12) 0.0332(17) Uani 1 1 d . . . . .
C2 C 0.2338(10) 0.1767(7) 0.4873(10) 0.0379(18) Uani 1 1 d . . . . .
C3 C 0.1218(11) 0.1546(8) 0.4826(10) 0.042(2) Uani 1 1 d . . . . .
H3 H 0.0872 0.1963 0.5163 0.050 Uiso 1 1 calc R . . . .
C4 C 0.0630(10) 0.0677(7) 0.4258(12) 0.044(2) Uani 1 1 d . . . . .
H4 H -0.0111 0.0517 0.4232 0.052 Uiso 1 1 calc R . . . .
C5 C 0.1110(10) 0.0052(8) 0.3734(10) 0.043(2) Uani 1 1 d . . . . .
H5 H 0.0698 -0.0522 0.3367 0.051 Uiso 1 1 calc R . . . .
C6 C 0.2216(10) 0.0281(7) 0.3757(10) 0.0381(19) Uani 1 1 d . . . . .
C7 C 0.2857(10) -0.0242(7) 0.3165(10) 0.0407(19) Uani 1 1 d . . . . .
H7A H 0.2396 -0.0142 0.2225 0.049 Uiso 1 1 calc R . . . .
H7B H 0.2867 -0.0921 0.3329 0.049 Uiso 1 1 calc R . . . .
C8 C 0.3176(12) 0.2606(8) 0.5531(12) 0.045(2) Uani 1 1 d . . . . .
H8A H 0.3627 0.2524 0.6474 0.054 Uiso 1 1 calc R . . . .
H8B H 0.2676 0.3185 0.5311 0.054 Uiso 1 1 calc R . . . .
C9 C 0.5027(10) -0.0467(7) 0.4933(11) 0.039(2) Uani 1 1 d . . . . .
H9A H 0.4765 -0.0403 0.5559 0.059 Uiso 1 1 calc GR . . . .
H9B H 0.5882 -0.0249 0.5316 0.059 Uiso 1 1 calc GR . . . .
H9C H 0.4975 -0.1125 0.4686 0.059 Uiso 1 1 calc GR . . . .
C10 C 0.5266(11) 0.3152(8) 0.6078(11) 0.050(3) Uani 1 1 d . . . . .
H10A H 0.5068 0.3775 0.6258 0.075 Uiso 1 1 calc GR . . . .
H10B H 0.5841 0.3211 0.5769 0.075 Uiso 1 1 calc GR . . . .
H10C H 0.5649 0.2776 0.6865 0.075 Uiso 1 1 calc GR . . . .
C11 C 0.4586(12) 0.0004(7) 0.2796(10) 0.043(2) Uani 1 1 d . . . . .
H11A H 0.4503 -0.0654 0.2535 0.064 Uiso 1 1 calc GR . . . .
H11B H 0.5452 0.0198 0.3186 0.064 Uiso 1 1 calc GR . . . .
H11C H 0.4065 0.0393 0.2042 0.064 Uiso 1 1 calc GR . . . .
C12 C 0.3541(12) 0.3302(7) 0.3864(11) 0.043(2) Uani 1 1 d . . . . .
H12A H 0.2777 0.3016 0.3181 0.064 Uiso 1 1 calc GR . . . .
H12B H 0.4134 0.3363 0.3578 0.064 Uiso 1 1 calc GR . . . .
H12C H 0.3357 0.3924 0.4065 0.064 Uiso 1 1 calc GR . . . .
C13 C 0.8157(11) 0.0708(8) 0.5621(12) 0.045(2) Uani 1 1 d . . . . .
H13A H 0.8911 0.0703 0.5580 0.067 Uiso 1 1 calc GR . . . .
H13B H 0.7675 0.0141 0.5215 0.067 Uiso 1 1 calc GR . . . .
H13C H 0.8380 0.0729 0.6520 0.067 Uiso 1 1 calc GR . . . .
C14 C 0.7173(13) 0.1861(9) 0.3152(11) 0.049(2) Uani 1 1 d . . . . .
H14A H 0.6619 0.2367 0.2622 0.074 Uiso 1 1 calc GR . . . .
H14B H 0.6881 0.1266 0.2690 0.074 Uiso 1 1 calc GR . . . .
H14C H 0.8012 0.1989 0.3336 0.074 Uiso 1 1 calc GR . . . .
C15 C 0.8119(11) 0.2842(8) 0.5731(10) 0.042(2) Uani 1 1 d . . . . .
H15A H 0.8101 0.2868 0.6525 0.064 Uiso 1 1 calc GR . . . .
H15B H 0.7757 0.3417 0.5237 0.064 Uiso 1 1 calc GR . . . .
H15C H 0.8977 0.2784 0.5942 0.064 Uiso 1 1 calc GR . . . .
N2 N 0.4100(9) 0.2682(6) 0.5071(8) 0.0401(18) Uani 1 1 d . . . . .
N1 N 0.4187(8) 0.0117(6) 0.3753(8) 0.0374(16) Uani 1 1 d . . . . .
O1 O 0.5827(8) 0.1761(6) 0.4506(9) 0.0434(18) Uani 1 1 d . . . . .
Si1 Si 0.7188(2) 0.17875(17) 0.4737(2) 0.0347(5) Uani 1 1 d . . . . .
Ni1 Ni 0.42694(13) 0.14306(9) 0.44221(12) 0.0308(2) Uani 1 1 d . . . . .

loop_
_atom_site_aniso_label
_atom_site_aniso_U_11
_atom_site_aniso_U_22
_atom_site_aniso_U_33
_atom_site_aniso_U_23
_atom_site_aniso_U_13
_atom_site_aniso_U_12
C1 0.030(5) 0.032(4) 0.035(4) 0.004(3) 0.015(4) -0.001(3)
C2 0.040(5) 0.038(4) 0.039(4) 0.006(3) 0.022(4) 0.005(4)
C3 0.047(5) 0.041(4) 0.047(5) 0.010(4) 0.031(4) 0.009(4)
C4 0.032(5) 0.033(5) 0.060(7) 0.009(5) 0.021(5) -0.001(3)
C5 0.038(5) 0.041(4) 0.045(5) 0.006(4) 0.018(4) -0.005(4)
C6 0.037(5) 0.030(4) 0.042(5) 0.005(4) 0.016(4) 0.001(4)
C7 0.043(5) 0.034(4) 0.044(4) -0.001(4) 0.021(4) 0.000(4)
C8 0.045(6) 0.042(5) 0.054(6) 0.000(4) 0.030(5) 0.004(4)
C9 0.045(6) 0.033(4) 0.048(5) 0.002(4) 0.030(5) 0.000(4)
C10 0.039(5) 0.048(5) 0.053(5) -0.017(4) 0.017(5) 0.000(4)
C11 0.058(6) 0.034(4) 0.045(5) 0.001(4) 0.032(5) 0.005(4)
C12 0.052(6) 0.029(4) 0.046(5) 0.002(3) 0.026(5) 0.001(4)
C13 0.043(5) 0.038(5) 0.053(6) 0.004(4) 0.024(5) 0.007(4)
C14 0.057(7) 0.049(5) 0.042(5) -0.003(4) 0.026(5) -0.006(5)
C15 0.043(5) 0.038(5) 0.043(5) -0.003(4) 0.020(4) -0.007(4)
N2 0.043(5) 0.038(4) 0.039(4) -0.008(3) 0.021(3) -0.004(3)
N1 0.041(4) 0.033(3) 0.039(3) -0.003(3) 0.021(3) -0.003(3)
O1 0.036(4) 0.038(5) 0.058(4) -0.011(3) 0.025(3) -0.007(3)
Si1 0.0339(12) 0.0319(10) 0.0391(11) -0.0016(8) 0.0194(10) -0.0021(9)
Ni1 0.0323(6) 0.0259(4) 0.0352(4) -0.0012(5) 0.0181(5) 0.0002(5)

loop_
_atom_type_symbol
_atom_type_description
_atom_type_scat_dispersion_real
_atom_type_scat_dispersion_imag
_atom_type_scat_source
C C 0.0150 0.0070 'International Tables Vol C Tables 4.2.6.8 and 6.1.1.4'
H H 0.0000 0.0000 'International Tables Vol C Tables 4.2.6.8 and 6.1.1.4'
N N 0.0250 0.0140 'International Tables Vol C Tables 4.2.6.8 and 6.1.1.4'
Ni Ni -1.3410 3.2900 'International Tables Vol C Tables 4.2.6.8 and 6.1.1.4'
O O 0.0410 0.0250 'International Tables Vol C Tables 4.2.6.8 and 6.1.1.4'
Si Si 0.2150 0.2490 'International Tables Vol C Tables 4.2.6.8 and 6.1.1.4'

loop_
_geom_angle_atom_site_label_1
_geom_angle_atom_site_label_2
_geom_angle_atom_site_label_3
_geom_angle
_geom_angle_site_symmetry_1
_geom_angle_site_symmetry_3
_geom_angle_publ_flag
C2 C1 C6 121.3(10) . . ?
C2 C1 Ni1 119.3(8) . . ?
C6 C1 Ni1 119.3(9) . . ?
C1 C2 C8 112.8(9) . . ?
C3 C2 C1 119.9(10) . . ?
C3 C2 C8 127.1(10) . . ?
C2 C3 H3 121.0 . . ?
C2 C3 C4 118.0(10) . . ?
C4 C3 H3 121.0 . . ?
C3 C4 H4 118.8 . . ?
C5 C4 C3 122.3(10) . . ?
C5 C4 H4 118.8 . . ?
C4 C5 H5 120.1 . . ?
C4 C5 C6 119.7(10) . . ?
C6 C5 H5 120.1 . . ?
C1 C6 C7 112.0(10) . . ?
C5 C6 C1 118.6(10) . . ?
C5 C6 C7 129.4(10) . . ?
C6 C7 H7A 109.7 . . ?
C6 C7 H7B 109.7 . . ?
C6 C7 N1 109.7(8) . . ?
H7A C7 H7B 108.2 . . ?
N1 C7 H7A 109.7 . . ?
N1 C7 H7B 109.7 . . ?
C2 C8 H8A 110.0 . . ?
C2 C8 H8B 110.0 . . ?
C2 C8 N2 108.4(9) . . ?
H8A C8 H8B 108.4 . . ?
N2 C8 H8A 110.0 . . ?
N2 C8 H8B 110.0 . . ?
H9A C9 H9B 109.5 . . ?
H9A C9 H9C 109.5 . . ?
H9B C9 H9C 109.5 . . ?
N1 C9 H9A 109.5 . . ?
N1 C9 H9B 109.5 . . ?
N1 C9 H9C 109.5 . . ?
H10A C10 H10B 109.5 . . ?
H10A C10 H10C 109.5 . . ?
H10B C10 H10C 109.5 . . ?
N2 C10 H10A 109.5 . . ?
N2 C10 H10B 109.5 . . ?
N2 C10 H10C 109.5 . . ?
H11A C11 H11B 109.5 . . ?
H11A C11 H11C 109.5 . . ?
H11B C11 H11C 109.5 . . ?
N1 C11 H11A 109.5 . . ?
N1 C11 H11B 109.5 . . ?
N1 C11 H11C 109.5 . . ?
H12A C12 H12B 109.5 . . ?
H12A C12 H12C 109.5 . . ?
H12B C12 H12C 109.5 . . ?
N2 C12 H12A 109.5 . . ?
N2 C12 H12B 109.5 . . ?
N2 C12 H12C 109.5 . . ?
H13A C13 H13B 109.5 . . ?
H13A C13 H13C 109.5 . . ?
H13B C13 H13C 109.5 . . ?
Si1 C13 H13A 109.5 . . ?
Si1 C13 H13B 109.5 . . ?
Si1 C13 H13C 109.5 . . ?
H14A C14 H14B 109.5 . . ?
H14A C14 H14C 109.5 . . ?
H14B C14 H14C 109.5 . . ?
Si1 C14 H14A 109.5 . . ?
Si1 C14 H14B 109.5 . . ?
Si1 C14 H14C 109.5 . . ?
H15A C15 H15B 109.5 . . ?
H15A C15 H15C 109.5 . . ?
H15B C15 H15C 109.5 . . ?
Si1 C15 H15A 109.5 . . ?
Si1 C15 H15B 109.5 . . ?
Si1 C15 H15C 109.5 . . ?
C8 N2 C12 109.2(9) . . ?
C8 N2 Ni1 109.6(7) . . ?
C10 N2 C8 110.0(9) . . ?
C10 N2 C12 107.1(9) . . ?
C10 N2 Ni1 117.4(7) . . ?
C12 N2 Ni1 103.1(6) . . ?
C7 N1 Ni1 108.2(6) . . ?
C9 N1 C7 108.5(8) . . ?
C9 N1 Ni1 105.2(6) . . ?
C11 N1 C7 109.2(8) . . ?
C11 N1 C9 109.0(8) . . ?
C11 N1 Ni1 116.4(6) . . ?
Si1 O1 Ni1 166.1(6) . . ?
C13 Si1 C14 106.2(6) . . ?
C15 Si1 C13 105.9(5) . . ?
C15 Si1 C14 106.0(5) . . ?
O1 Si1 C13 113.4(5) . . ?
O1 Si1 C14 112.1(6) . . ?
O1 Si1 C15 112.6(5) . . ?
C1 Ni1 N2 85.4(4) . . ?
C1 Ni1 N1 85.6(4) . . ?
C1 Ni1 O1 179.3(5) . . ?
N2 Ni1 N1 171.0(4) . . ?
O1 Ni1 N2 94.2(4) . . ?
O1 Ni1 N1 94.9(4) . . ?

loop_
_geom_bond_atom_site_label_1
_geom_bond_atom_site_label_2
_geom_bond_distance
_geom_bond_site_symmetry_2
_geom_bond_publ_flag
C1 C2 1.393(15) . ?
C1 C6 1.397(14) . ?
C1 Ni1 1.786(10) . ?
C2 C3 1.393(15) . ?
C2 C8 1.493(16) . ?
C3 H3 0.9300 . ?
C3 C4 1.398(15) . ?
C4 H4 0.9300 . ?
C4 C5 1.376(17) . ?
C5 H5 0.9300 . ?
C5 C6 1.393(15) . ?
C6 C7 1.498(15) . ?
C7 H7A 0.9700 . ?
C7 H7B 0.9700 . ?
C7 N1 1.502(14) . ?
C8 H8A 0.9700 . ?
C8 H8B 0.9700 . ?
C8 N2 1.507(14) . ?
C9 H9A 0.9600 . ?
C9 H9B 0.9600 . ?
C9 H9C 0.9600 . ?
C9 N1 1.488(13) . ?
C10 H10A 0.9600 . ?
C10 H10B 0.9600 . ?
C10 H10C 0.9600 . ?
C10 N2 1.470(13) . ?
C11 H11A 0.9600 . ?
C11 H11B 0.9600 . ?
C11 H11C 0.9600 . ?
C11 N1 1.470(13) . ?
C12 H12A 0.9600 . ?
C12 H12B 0.9600 . ?
C12 H12C 0.9600 . ?
C12 N2 1.508(13) . ?
C13 H13A 0.9600 . ?
C13 H13B 0.9600 . ?
C13 H13C 0.9600 . ?
C13 Si1 1.876(11) . ?
C14 H14A 0.9600 . ?
C14 H14B 0.9600 . ?
C14 H14C 0.9600 . ?
C14 Si1 1.886(12) . ?
C15 H15A 0.9600 . ?
C15 H15B 0.9600 . ?
C15 H15C 0.9600 . ?
C15 Si1 1.870(11) . ?
N2 Ni1 1.970(8) . ?
N1 Ni1 1.986(8) . ?
O1 Si1 1.561(9) . ?
O1 Ni1 1.934(8) . ?

loop_
_geom_torsion_atom_site_label_1
_geom_torsion_atom_site_label_2
_geom_torsion_atom_site_label_3
_geom_torsion_atom_site_label_4
_geom_torsion
_geom_torsion_site_symmetry_1
_geom_torsion_site_symmetry_2
_geom_torsion_site_symmetry_3
_geom_torsion_site_symmetry_4
_geom_torsion_publ_flag
C1 C2 C3 C4 0.0(15) . . . . ?
C1 C2 C8 N2 18.3(12) . . . . ?
C1 C6 C7 N1 18.3(12) . . . . ?
C2 C1 C6 C5 -3.6(16) . . . . ?
C2 C1 C6 C7 174.2(9) . . . . ?
C2 C1 Ni1 N2 -6.7(9) . . . . ?
C2 C1 Ni1 N1 173.4(9) . . . . ?
C2 C3 C4 C5 -1.0(16) . . . . ?
C2 C8 N2 C10 -152.9(9) . . . . ?
C2 C8 N2 C12 89.8(10) . . . . ?
C2 C8 N2 Ni1 -22.4(10) . . . . ?
C3 C2 C8 N2 -167.0(10) . . . . ?
C3 C4 C5 C6 -0.3(16) . . . . ?
C4 C5 C6 C1 2.6(15) . . . . ?
C4 C5 C6 C7 -174.8(10) . . . . ?
C5 C6 C7 N1 -164.2(10) . . . . ?
C6 C1 C2 C3 2.4(16) . . . . ?
C6 C1 C2 C8 177.4(10) . . . . ?
C6 C1 Ni1 N2 170.6(9) . . . . ?
C6 C1 Ni1 N1 -9.3(9) . . . . ?
C6 C7 N1 C9 89.7(9) . . . . ?
C6 C7 N1 C11 -151.6(8) . . . . ?
C6 C7 N1 Ni1 -24.0(9) . . . . ?
C8 C2 C3 C4 -174.4(10) . . . . ?
Ni1 C1 C2 C3 179.5(8) . . . . ?
Ni1 C1 C2 C8 -5.4(13) . . . . ?
Ni1 C1 C6 C5 179.2(8) . . . . ?
Ni1 C1 C6 C7 -3.0(12) . . . . ?
Ni1 O1 Si1 C13 -2(3) . . . . ?
Ni1 O1 Si1 C14 118(2) . . . . ?
Ni1 O1 Si1 C15 -122(2) . . . . ?

loop_
_twin_individual_id
_twin_individual_mass_fraction_refined
1 1(10)
2 0.44(9)
3 0(10)
4 0.05(9)
